data_2203122
loop_
_publ_author_name
'Jonathan D Crane'
'Amanda McLaughlin'

_publ_section_title
;
 4-(Pyridin-2-yl)thiazol-2-ylamine
;
_journal_issue 1
_journal_name_full 'Acta Crystallographica Section E'
_journal_page_first o129
_journal_page_last o130
_journal_paper_doi 10.1107/S1600536803029180
_journal_volume 60
_journal_year 2004
_chemical_formula_iupac 'C8 H7 N3 S'
_chemical_formula_moiety 'C8 H7 N3 S'
_chemical_formula_sum 'C8 H7 N3 S'
_chemical_formula_weight 177.23
_chemical_name_systematic
;
4-(Pyridin-2-yl)thiazol-2-ylamine
;
_space_group_IT_number 14
_symmetry_cell_setting monoclinic
_symmetry_space_group_name_Hall '-P 2ybc'
_symmetry_space_group_name_H-M 'P 1 21/c 1'
_atom_sites_solution_hydrogens geom
_atom_sites_solution_primary direct
_atom_sites_solution_secondary difmap
_cell_angle_alpha 90.00
_cell_angle_beta 109.268(6)
_cell_angle_gamma 90.00
_cell_formula_units_Z 12
_cell_length_a 13.2392(10)
_cell_length_b 13.7499(9)
_cell_length_c 14.1126(12)
_cell_measurement_reflns_used 22342
_cell_measurement_temperature 150(2)
_cell_measurement_theta_max 30.00
_cell_measurement_theta_min 2.13
_cell_volume 2425.1(3)
_computing_cell_refinement X-RED
_computing_data_collection 'X-RED (Stoe & Cie, 2001)'
_computing_data_reduction X-RED
_computing_molecular_graphics 'ORTEP-3 for Windows (Farrugia, 1997)'
_computing_publication_material WinGX
_computing_structure_refinement 'SHELXL97 (Sheldrick, 1997)'
_computing_structure_solution 'X-STEP32 (Stoe & Cie, 2001) and WinGX (Farrugia, 1999)'
_diffrn_ambient_temperature 150(2)
_diffrn_measured_fraction_theta_full 0.994
_diffrn_measured_fraction_theta_max 0.994
_diffrn_measurement_device_type 'Stoe IPDS II area detector diffractometer'
_diffrn_measurement_method '\w scans'
_diffrn_radiation_monochromator graphite
_diffrn_radiation_source 'fine-focus sealed tube'
_diffrn_radiation_type MoK\a
_diffrn_radiation_wavelength 0.71073
_diffrn_reflns_av_R_equivalents 0.0766
_diffrn_reflns_av_sigmaI/netI 0.0580
_diffrn_reflns_limit_h_max 18
_diffrn_reflns_limit_h_min -17
_diffrn_reflns_limit_k_max 19
_diffrn_reflns_limit_k_min -17
_diffrn_reflns_limit_l_max 19
_diffrn_reflns_limit_l_min -19
_diffrn_reflns_number 25877
_diffrn_reflns_theta_full 30.00
_diffrn_reflns_theta_max 30.00
_diffrn_reflns_theta_min 2.13
_diffrn_standards_decay_% 0
_diffrn_standards_interval_count 0
_diffrn_standards_interval_time 0
_diffrn_standards_number 0
_exptl_absorpt_coefficient_mu 0.340
_exptl_absorpt_correction_type none
_exptl_crystal_colour colourless
_exptl_crystal_density_diffrn 1.456
_exptl_crystal_density_method 'not measured'
_exptl_crystal_description block
_exptl_crystal_F_000 1104
_exptl_crystal_size_max 0.60
_exptl_crystal_size_mid 0.55
_exptl_crystal_size_min 0.50
_refine_diff_density_max 0.379
_refine_diff_density_min -0.331
_refine_ls_extinction_method none
_refine_ls_goodness_of_fit_ref 0.896
_refine_ls_hydrogen_treatment mixed
_refine_ls_matrix_type full
_refine_ls_number_parameters 349
_refine_ls_number_reflns 7032
_refine_ls_number_restraints 0
_refine_ls_restrained_S_all 0.896
_refine_ls_R_factor_all 0.0483
_refine_ls_R_factor_gt 0.0335
_refine_ls_shift/su_max 0.002
_refine_ls_shift/su_mean 0.000
_refine_ls_structure_factor_coef Fsqd
_refine_ls_weighting_details 'calc w = 1/[\s^2^(Fo^2^)+(0.0456P)^2^] where P = (Fo^2^+2Fc^2^)/3'
_refine_ls_weighting_scheme calc
_refine_ls_wR_factor_gt 0.0803
_refine_ls_wR_factor_ref 0.0835
_reflns_number_gt 5224
_reflns_number_total 7032
_reflns_threshold_expression I>2\s(I)
_cod_data_source_file wk6007.cif
_cod_data_source_block I
_cod_original_sg_symbol_H-M 'P 21/c'
_cod_database_code 2203122
_cod_database_fobs_code 2203122

loop_
_symmetry_equiv_pos_as_xyz
'x, y, z'
'-x, y+1/2, -z+1/2'
'-x, -y, -z'
'x, -y-1/2, z-1/2'

loop_
_atom_site_label
_atom_site_fract_x
_atom_site_fract_y
_atom_site_fract_z
_atom_site_U_iso_or_equiv
_atom_site_adp_type
_atom_site_calc_flag
_atom_site_refinement_flags
_atom_site_occupancy
_atom_site_type_symbol
S1 0.07146(3) 0.88897(2) 0.37692(3) 0.02902(8) Uani d . 1 S
S2 0.56105(3) 1.08128(2) 0.79668(2) 0.02410(7) Uani d . 1 S
S3 0.20566(3) 0.39367(2) 0.39001(3) 0.02809(8) Uani d . 1 S
N1 0.17864(11) 1.05001(9) 0.46779(10) 0.0316(3) Uani d . 1 N
H1A 0.2364(17) 1.0771(14) 0.5125(15) 0.047(5) Uiso d . 1 H
H1B 0.1236(15) 1.0820(13) 0.4441(13) 0.035(5) Uiso d . 1 H
N2 0.27577(9) 0.90876(7) 0.46105(8) 0.0228(2) Uani d . 1 N
N3 0.32837(9) 0.65308(8) 0.42695(8) 0.0255(2) Uani d . 1 N
N4 0.46339(10) 0.96418(8) 0.63890(9) 0.0296(3) Uani d . 1 N
H4A 0.4070(14) 0.9500(12) 0.5855(13) 0.029(4) Uiso d . 1 H
H4B 0.5117(15) 0.9232(13) 0.6639(13) 0.034(5) Uiso d . 1 H
N5 0.37263(8) 1.10366(7) 0.66458(7) 0.0210(2) Uani d . 1 N
N6 0.33852(9) 1.34074(8) 0.76945(8) 0.0248(2) Uani d . 1 N
N7 0.12113(11) 0.54960(9) 0.45429(10) 0.0308(3) Uani d . 1 N
H7A 0.0816(16) 0.5689(15) 0.4903(15) 0.044(5) Uiso d . 1 H
H7B 0.1783(17) 0.5796(14) 0.4556(14) 0.043(5) Uiso d . 1 H
N8 0.02282(9) 0.40379(7) 0.41879(8) 0.0218(2) Uani d . 1 N
N9 -0.03269(9) 0.14641(8) 0.36266(9) 0.0269(2) Uani d . 1 N
C1 0.18586(11) 0.95719(9) 0.44056(9) 0.0235(2) Uani d . 1 C
C2 0.15218(11) 0.78946(9) 0.38054(9) 0.0247(3) Uani d . 1 C
H2 0.1274 0.7271 0.3539 0.030 Uiso calc R 1 H
C3 0.25609(10) 0.81353(9) 0.42704(8) 0.0213(2) Uani d . 1 C
C4 0.34775(10) 0.74961(8) 0.43541(8) 0.0210(2) Uani d . 1 C
C5 0.44831(11) 0.78943(9) 0.44728(9) 0.0239(2) Uani d . 1 C
H5 0.4593 0.8577 0.4542 0.029 Uiso calc R 1 H
C6 0.53198(12) 0.72782(10) 0.44881(10) 0.0273(3) Uani d . 1 C
H6 0.6016 0.7528 0.4586 0.033 Uiso calc R 1 H
C7 0.51150(12) 0.62894(10) 0.43577(10) 0.0292(3) Uani d . 1 C
H7 0.5661 0.5850 0.4339 0.035 Uiso calc R 1 H
C8 0.40983(12) 0.59563(9) 0.42560(10) 0.0292(3) Uani d . 1 C
H8 0.3968 0.5277 0.4171 0.035 Uiso calc R 1 H
C9 0.45533(10) 1.04497(9) 0.68960(9) 0.0209(2) Uani d . 1 C
C10 0.48700(10) 1.18169(9) 0.80636(9) 0.0231(2) Uani d . 1 C
H10 0.5099 1.2301 0.8570 0.028 Uiso calc R 1 H
C11 0.39108(10) 1.18170(8) 0.73105(8) 0.0200(2) Uani d . 1 C
C12 0.30854(10) 1.25720(8) 0.71687(9) 0.0203(2) Uani d . 1 C
C13 0.20354(10) 1.24213(9) 0.65314(9) 0.0236(2) Uani d . 1 C
H13 0.1841 1.1826 0.6175 0.028 Uiso calc R 1 H
C14 0.12834(11) 1.31492(10) 0.64257(9) 0.0264(3) Uani d . 1 C
H14 0.0569 1.3061 0.5992 0.032 Uiso calc R 1 H
C15 0.15837(12) 1.40080(10) 0.69582(10) 0.0282(3) Uani d . 1 C
H15 0.1086 1.4521 0.6896 0.034 Uiso calc R 1 H
C16 0.26391(12) 1.40925(9) 0.75862(11) 0.0283(3) Uani d . 1 C
H16 0.2843 1.4675 0.7963 0.034 Uiso calc R 1 H
C17 0.10750(10) 0.45581(9) 0.42439(9) 0.0227(2) Uani d . 1 C
C18 0.12626(11) 0.29072(9) 0.36876(9) 0.0244(2) Uani d . 1 C
H18 0.1446 0.2297 0.3474 0.029 Uiso calc R 1 H
C19 0.03418(10) 0.30984(9) 0.38706(8) 0.0201(2) Uani d . 1 C
C20 -0.05547(10) 0.24101(8) 0.36908(8) 0.0205(2) Uani d . 1 C
C21 -0.15976(11) 0.27357(9) 0.35358(9) 0.0250(2) Uani d . 1 C
H21 -0.1736 0.3407 0.3594 0.030 Uiso calc R 1 H
C22 -0.24263(11) 0.20673(10) 0.32962(10) 0.0279(3) Uani d . 1 C
H22 -0.3140 0.2273 0.3190 0.034 Uiso calc R 1 H
C23 -0.22003(12) 0.10977(10) 0.32138(11) 0.0295(3) Uani d . 1 C
H23 -0.2753 0.0624 0.3043 0.035 Uiso calc R 1 H
C24 -0.11460(12) 0.08352(10) 0.33869(12) 0.0326(3) Uani d . 1 C
H24 -0.0993 0.0167 0.3332 0.039 Uiso calc R 1 H

loop_
_atom_site_aniso_label
_atom_site_aniso_U_11
_atom_site_aniso_U_22
_atom_site_aniso_U_33
_atom_site_aniso_U_12
_atom_site_aniso_U_13
_atom_site_aniso_U_23
S1 0.02244(17) 0.02504(15) 0.03392(16) 0.00207(12) 0.00165(12) -0.00563(12)
S2 0.02084(15) 0.02190(14) 0.02503(14) 0.00077(11) 0.00146(11) -0.00137(11)
S3 0.02449(17) 0.02323(15) 0.04060(18) -0.00118(12) 0.01621(13) -0.00392(13)
N1 0.0285(7) 0.0217(5) 0.0363(6) 0.0057(5) -0.0008(5) -0.0064(5)
N2 0.0246(6) 0.0192(5) 0.0224(5) 0.0008(4) 0.0048(4) -0.0015(4)
N3 0.0276(6) 0.0193(5) 0.0273(5) 0.0009(4) 0.0058(4) 0.0002(4)
N4 0.0235(6) 0.0224(5) 0.0352(6) 0.0043(4) -0.0007(5) -0.0086(4)
N5 0.0201(5) 0.0176(4) 0.0238(5) -0.0011(4) 0.0052(4) -0.0019(4)
N6 0.0244(6) 0.0205(5) 0.0303(5) -0.0017(4) 0.0101(4) -0.0032(4)
N7 0.0316(7) 0.0205(5) 0.0452(7) -0.0034(5) 0.0191(5) -0.0070(5)
N8 0.0223(5) 0.0182(4) 0.0254(5) 0.0016(4) 0.0087(4) -0.0011(4)
N9 0.0239(6) 0.0195(5) 0.0356(6) 0.0010(4) 0.0075(4) -0.0008(4)
C1 0.0254(7) 0.0206(5) 0.0214(5) 0.0013(5) 0.0035(4) -0.0018(4)
C2 0.0270(7) 0.0199(5) 0.0248(5) 0.0004(5) 0.0055(5) -0.0027(4)
C3 0.0255(6) 0.0190(5) 0.0187(5) 0.0008(4) 0.0064(4) 0.0004(4)
C4 0.0257(6) 0.0193(5) 0.0175(5) 0.0017(4) 0.0066(4) 0.0008(4)
C5 0.0294(7) 0.0202(5) 0.0243(5) 0.0005(5) 0.0117(5) 0.0016(4)
C6 0.0280(7) 0.0292(6) 0.0274(6) 0.0019(5) 0.0127(5) 0.0035(5)
C7 0.0316(7) 0.0263(6) 0.0312(6) 0.0077(5) 0.0125(5) 0.0014(5)
C8 0.0328(8) 0.0191(6) 0.0339(6) 0.0028(5) 0.0086(5) -0.0008(5)
C9 0.0186(6) 0.0182(5) 0.0243(5) -0.0023(4) 0.0049(4) 0.0002(4)
C10 0.0233(6) 0.0219(5) 0.0233(5) 0.0000(4) 0.0065(4) -0.0028(4)
C11 0.0213(6) 0.0180(5) 0.0215(5) -0.0017(4) 0.0083(4) -0.0003(4)
C12 0.0219(6) 0.0187(5) 0.0217(5) -0.0009(4) 0.0091(4) -0.0003(4)
C13 0.0232(6) 0.0254(6) 0.0225(5) -0.0012(5) 0.0078(4) -0.0022(4)
C14 0.0236(6) 0.0310(6) 0.0241(5) 0.0039(5) 0.0072(4) 0.0039(5)
C15 0.0295(7) 0.0242(6) 0.0337(6) 0.0061(5) 0.0142(5) 0.0047(5)
C16 0.0303(7) 0.0199(6) 0.0371(7) -0.0013(5) 0.0145(5) -0.0035(5)
C17 0.0229(6) 0.0198(5) 0.0257(5) 0.0029(4) 0.0084(5) 0.0004(4)
C18 0.0254(6) 0.0196(5) 0.0299(6) 0.0001(5) 0.0116(5) -0.0028(4)
C19 0.0215(6) 0.0194(5) 0.0190(5) 0.0015(4) 0.0062(4) 0.0001(4)
C20 0.0226(6) 0.0195(5) 0.0187(5) 0.0014(4) 0.0058(4) -0.0004(4)
C21 0.0252(6) 0.0230(6) 0.0273(6) 0.0024(5) 0.0093(5) -0.0015(5)
C22 0.0220(6) 0.0303(7) 0.0320(6) 0.0014(5) 0.0096(5) 0.0005(5)
C23 0.0255(7) 0.0262(6) 0.0359(7) -0.0053(5) 0.0088(5) -0.0001(5)
C24 0.0290(7) 0.0191(6) 0.0468(8) -0.0002(5) 0.0086(6) -0.0009(5)

loop_
_atom_type_symbol
_atom_type_description
_atom_type_scat_dispersion_real
_atom_type_scat_dispersion_imag
_atom_type_scat_source
S S 0.1246 0.1234 'International Tables Vol C Tables 4.2.6.8 and 6.1.1.4'
N N 0.0061 0.0033 'International Tables Vol C Tables 4.2.6.8 and 6.1.1.4'
C C 0.0033 0.0016 'International Tables Vol C Tables 4.2.6.8 and 6.1.1.4'
H H 0.0000 0.0000 'International Tables Vol C Tables 4.2.6.8 and 6.1.1.4'

loop_
_geom_angle_atom_site_label_1
_geom_angle_atom_site_label_2
_geom_angle_atom_site_label_3
_geom_angle
_geom_angle_publ_flag
C2 S1 C1 89.27(6) yes
C10 S2 C9 89.04(6) yes
C18 S3 C17 89.04(6) yes
C1 N1 H1A 118.1(13) ?
C1 N1 H1B 121.9(12) ?
H1A N1 H1B 120.0(17) ?
C1 N2 C3 110.46(11) ?
C8 N3 C4 116.74(12) ?
C9 N4 H4A 116.1(11) ?
C9 N4 H4B 121.0(12) ?
H4A N4 H4B 121.3(16) ?
C9 N5 C11 110.33(10) ?
C16 N6 C12 117.60(11) ?
C17 N7 H7A 115.1(13) ?
C17 N7 H7B 119.5(13) ?
H7A N7 H7B 122.0(18) ?
C17 N8 C19 110.18(11) ?
C24 N9 C20 117.41(12) ?
N2 C1 N1 124.34(12) yes
N2 C1 S1 114.13(9) yes
N1 C1 S1 121.49(11) yes
C3 C2 S1 109.89(9) ?
C3 C2 H2 125.1 ?
S1 C2 H2 125.1 ?
C2 C3 N2 116.24(11) ?
C2 C3 C4 124.86(11) ?
N2 C3 C4 118.66(11) ?
N3 C4 C5 122.80(12) ?
N3 C4 C3 116.92(12) ?
C5 C4 C3 120.23(11) ?
C6 C5 C4 119.09(12) ?
C6 C5 H5 120.5 ?
C4 C5 H5 120.5 ?
C7 C6 C5 118.42(13) ?
C7 C6 H6 120.8 ?
C5 C6 H6 120.8 ?
C8 C7 C6 118.63(13) ?
C8 C7 H7 120.7 ?
C6 C7 H7 120.7 ?
N3 C8 C7 124.23(12) ?
N3 C8 H8 117.9 ?
C7 C8 H8 117.9 ?
N5 C9 N4 124.81(11) yes
N5 C9 S2 114.43(9) yes
N4 C9 S2 120.74(10) yes
C11 C10 S2 110.28(9) ?
C11 C10 H10 124.9 ?
S2 C10 H10 124.9 ?
C10 C11 N5 115.91(11) ?
C10 C11 C12 124.46(11) ?
N5 C11 C12 119.63(10) ?
N6 C12 C13 121.81(11) ?
N6 C12 C11 116.97(11) ?
C13 C12 C11 121.21(11) ?
C14 C13 C12 119.24(12) ?
C14 C13 H13 120.4 ?
C12 C13 H13 120.4 ?
C13 C14 C15 119.35(12) ?
C13 C14 H14 120.3 ?
C15 C14 H14 120.3 ?
C14 C15 C16 117.71(12) ?
C14 C15 H15 121.1 ?
C16 C15 H15 121.1 ?
N6 C16 C15 124.27(12) ?
N6 C16 H16 117.9 ?
C15 C16 H16 117.9 ?
N8 C17 N7 124.31(13) yes
N8 C17 S3 114.53(9) yes
N7 C17 S3 121.16(11) yes
C19 C18 S3 110.02(9) ?
C19 C18 H18 125.0 ?
S3 C18 H18 125.0 ?
C18 C19 N8 116.22(11) ?
C18 C19 C20 124.60(11) ?
N8 C19 C20 119.03(11) ?
N9 C20 C21 122.06(12) ?
N9 C20 C19 116.56(11) ?
C21 C20 C19 121.27(11) ?
C22 C21 C20 119.18(12) ?
C22 C21 H21 120.4 ?
C20 C21 H21 120.4 ?
C23 C22 C21 119.05(13) ?
C23 C22 H22 120.5 ?
C21 C22 H22 120.5 ?
C22 C23 C24 118.14(13) ?
C22 C23 H23 120.9 ?
C24 C23 H23 120.9 ?
N9 C24 C23 124.16(13) ?
N9 C24 H24 117.9 ?
C23 C24 H24 117.9 ?

loop_
_geom_bond_atom_site_label_1
_geom_bond_atom_site_label_2
_geom_bond_distance
_geom_bond_publ_flag
S1 C2 1.7265(13) yes
S1 C1 1.7557(13) yes
S2 C10 1.7247(13) yes
S2 C9 1.7595(12) yes
S3 C18 1.7294(13) yes
S3 C17 1.7523(13) yes
N1 C1 1.3452(17) yes
N1 H1A 0.90(2) ?
N1 H1B 0.822(19) ?
N2 C1 1.3104(17) yes
N2 C3 1.3894(15) yes
N3 C8 1.3419(18) yes
N3 C4 1.3497(16) yes
N4 C9 1.3446(16) yes
N4 H4A 0.890(17) ?
N4 H4B 0.837(18) ?
N5 C9 1.3113(16) yes
N5 C11 1.3928(15) yes
N6 C16 1.3368(17) yes
N6 C12 1.3539(15) yes
N7 C17 1.3503(17) yes
N7 H7A 0.88(2) ?
N7 H7B 0.86(2) ?
N8 C17 1.3102(17) yes
N8 C19 1.3915(15) yes
N9 C24 1.3402(18) yes
N9 C20 1.3451(16) yes
C2 C3 1.3553(18) yes
C2 H2 0.9500 ?
C3 C4 1.4712(17) yes
C4 C5 1.3975(19) ?
C5 C6 1.3890(19) ?
C5 H5 0.9500 ?
C6 C7 1.3867(19) ?
C6 H6 0.9500 ?
C7 C8 1.384(2) ?
C7 H7 0.9500 ?
C8 H8 0.9500 ?
C10 C11 1.3607(17) yes
C10 H10 0.9500 ?
C11 C12 1.4722(17) yes
C12 C13 1.3998(17) ?
C13 C14 1.3846(18) ?
C13 H13 0.9500 ?
C14 C15 1.3857(19) ?
C14 H14 0.9500 ?
C15 C16 1.391(2) ?
C15 H15 0.9500 ?
C16 H16 0.9500 ?
C18 C19 1.3527(19) yes
C18 H18 0.9500 ?
C19 C20 1.4731(17) yes
C20 C21 1.3984(18) ?
C21 C22 1.3848(19) ?
C21 H21 0.9500 ?
C22 C23 1.3796(19) ?
C22 H22 0.9500 ?
C23 C24 1.383(2) ?
C23 H23 0.9500 ?
C24 H24 0.9500 ?

loop_
_geom_contact_atom_site_label_1
_geom_contact_atom_site_label_2
_geom_contact_distance
_geom_contact_site_symmetry_2
_geom_contact_publ_flag
N2 C23 3.396(2) 3_566 yes
C1 C23 3.367(2) 3_566 yes
C2 C20 3.3936(16) 2_555 yes
C2 C21 3.346(2) 2_555 yes
C5 C9 3.489(2) 3_676 yes
C6 N5 3.2952(19) 3_676 yes
C6 C11 3.276(2) 3_676 yes
N3 C22 3.4973(17) 2_555 yes
N3 C23 3.3729(18) 2_555 yes
C14 N8 3.2414(16) 1_565 yes
C14 C19 3.4051(16) 1_565 yes

loop_
_geom_hbond_atom_site_label_D
_geom_hbond_atom_site_label_H
_geom_hbond_atom_site_label_A
_geom_hbond_site_symmetry_A
_geom_hbond_distance_DH
_geom_hbond_distance_HA
_geom_hbond_distance_DA
_geom_hbond_angle_DHA
_geom_hbond_publ_flag
N1 H1A N5 . 0.90(2) 2.33(2) 3.1852(17) 159.1(18) yes
N1 H1B N9 1_565 0.82(2) 2.19(2) 3.0077(19) 170.1(17) yes
N4 H4A N2 . 0.889(18) 2.101(18) 2.9893(17) 177.0(15) yes
N4 H4B N6 2_646 0.838(19) 2.207(19) 3.0320(18) 168.1(18) yes
N7 H7A N8 3_566 0.88(2) 2.21(2) 3.0828(19) 172.2(19) yes
N7 H7B N3 . 0.86(2) 2.38(2) 3.2249(19) 169.1(17) yes

loop_
_geom_torsion_atom_site_label_1
_geom_torsion_atom_site_label_2
_geom_torsion_atom_site_label_3
_geom_torsion_atom_site_label_4
_geom_torsion
C3 N2 C1 N1 177.16(13)
C3 N2 C1 S1 -0.65(14)
C2 S1 C1 N2 0.64(11)
C2 S1 C1 N1 -177.24(12)
C1 S1 C2 C3 -0.43(10)
S1 C2 C3 N2 0.17(15)
S1 C2 C3 C4 -174.06(10)
C1 N2 C3 C2 0.31(16)
C1 N2 C3 C4 174.91(11)
C8 N3 C4 C5 -3.09(17)
C8 N3 C4 C3 174.21(11)
C2 C3 C4 N3 -22.76(18)
N2 C3 C4 N3 163.14(11)
C2 C3 C4 C5 154.61(12)
N2 C3 C4 C5 -19.49(16)
N3 C4 C5 C6 1.13(18)
C3 C4 C5 C6 -176.08(11)
C4 C5 C6 C7 1.68(18)
C5 C6 C7 C8 -2.39(19)
C4 N3 C8 C7 2.3(2)
C6 C7 C8 N3 0.4(2)
C11 N5 C9 N4 -178.36(13)
C11 N5 C9 S2 0.27(14)
C10 S2 C9 N5 -0.07(11)
C10 S2 C9 N4 178.62(12)
C9 S2 C10 C11 -0.16(10)
S2 C10 C11 N5 0.35(15)
S2 C10 C11 C12 -179.81(10)
C9 N5 C11 C10 -0.41(16)
C9 N5 C11 C12 179.75(11)
C16 N6 C12 C13 0.04(19)
C16 N6 C12 C11 -178.86(12)
C10 C11 C12 N6 13.75(19)
N5 C11 C12 N6 -166.42(11)
C10 C11 C12 C13 -165.17(12)
N5 C11 C12 C13 14.66(18)
N6 C12 C13 C14 0.72(19)
C11 C12 C13 C14 179.58(12)
C12 C13 C14 C15 -0.5(2)
C13 C14 C15 C16 -0.4(2)
C12 N6 C16 C15 -1.1(2)
C14 C15 C16 N6 1.3(2)
C19 N8 C17 N7 -179.07(12)
C19 N8 C17 S3 0.64(13)
C18 S3 C17 N8 -0.83(10)
C18 S3 C17 N7 178.88(12)
C17 S3 C18 C19 0.76(10)
S3 C18 C19 N8 -0.60(14)
S3 C18 C19 C20 175.01(9)
C17 N8 C19 C18 -0.02(15)
C17 N8 C19 C20 -175.89(10)
C24 N9 C20 C21 1.26(19)
C24 N9 C20 C19 -175.00(12)
C18 C19 C20 N9 20.20(17)
N8 C19 C20 N9 -164.30(11)
C18 C19 C20 C21 -156.09(12)
N8 C19 C20 C21 19.41(17)
N9 C20 C21 C22 -0.83(19)
C19 C20 C21 C22 175.26(11)
C20 C21 C22 C23 -0.20(19)
C21 C22 C23 C24 0.7(2)
C20 N9 C24 C23 -0.7(2)
C22 C23 C24 N9 -0.3(2)

loop_
_cod_related_entry_id
_cod_related_entry_database
_cod_related_entry_code
1 ChemSpider 931643
